data_8105852
loop_
_publ_author_name
'Li, Dong'
'Deng, Ping-Ping'
'Wu, Li'

_publ_section_title
;
 Crystal structure of catena-poly[(\m2-azido-\k2
 N:N)(\m2-4-cyanobenzoato-\k2 O:O&#x2032;)-(\m2-methanol-\k2
 O:O)copper(II)], C9H8CuN4O3
;
_journal_issue 4
_journal_name_full 'Zeitschrift f\"ur Kristallographie - New Crystal Structures'
_journal_page_first 791
_journal_page_last 792
_journal_paper_doi 10.1515/ncrs-2019-0115
_journal_volume 234
_journal_year 2019
_chemical_formula_moiety 'C9 H8 Cu N4 O3'
_chemical_formula_sum 'C9 H8 Cu N4 O3'
_chemical_formula_weight 283.73
_space_group_crystal_system triclinic
_space_group_IT_number 2
_space_group_name_Hall '-P 1'
_space_group_name_H-M_alt 'P -1'
_atom_sites_solution_hydrogens geom
_cell_angle_alpha 103.8910(10)
_cell_angle_beta 94.8680(10)
_cell_angle_gamma 105.4530(10)
_cell_formula_units_Z 2
_cell_length_a 6.3568(4)
_cell_length_b 8.8323(6)
_cell_length_c 10.8584(7)
_cell_measurement_reflns_used 5662
_cell_measurement_temperature 296(2)
_cell_measurement_theta_max 26.3151
_cell_measurement_theta_min 2.9973
_cell_volume 563.16(6)
_computing_cell_refinement
;
CrysAlisPro, Oxford Diffraction Ltd.,
Version 1.171.33.66 (release 28-04-2010 CrysAlis171 .NET)
(compiled Apr 28 2010,14:27:37)
;
_computing_data_collection
;
CrysAlisPro, Oxford Diffraction Ltd.,
Version 1.171.33.66 (release 28-04-2010 CrysAlis171 .NET)
(compiled Apr 28 2010,14:27:37)
;
_computing_data_reduction
;
CrysAlisPro, Oxford Diffraction Ltd.,
Version 1.171.33.66 (release 28-04-2010 CrysAlis171 .NET)
(compiled Apr 28 2010,14:27:37)
;
_computing_molecular_graphics 'Olex2 (Dolomanov et al., 2009)'
_computing_publication_material 'Olex2 (Dolomanov et al., 2009)'
_computing_structure_refinement 'ShelXL (Sheldrick, 2015)'
_computing_structure_solution 'ShelXT (Sheldrick, 2015)'
_diffrn_ambient_temperature 296.15
_diffrn_detector_area_resol_mean 16.2542
_diffrn_measured_fraction_theta_full 0.992
_diffrn_measured_fraction_theta_max 0.799
_diffrn_measurement_details
;
#__ type_ start__ end____ width___ exp.time_
  1 omega  -37.00   82.00   1.0000  180.0000
omega____ theta____ kappa____ phi______ frames
    -       18.4204    0.0000   60.0000 119

#__ type_ start__ end____ width___ exp.time_
  2 omega   31.00   90.00   1.0000  180.0000
omega____ theta____ kappa____ phi______ frames
    -       18.4204 -147.0000  131.0000 59

#__ type_ start__ end____ width___ exp.time_
  3 omega  -72.00  -22.00   1.0000  180.0000
omega____ theta____ kappa____ phi______ frames
    -      -19.0454  124.0000 -117.0000 50
;
_diffrn_measurement_device_type 'Xcalibur, Eos, Gemini'
_diffrn_measurement_method '\w scans'
_diffrn_orient_matrix_UB_11 -0.0114368000
_diffrn_orient_matrix_UB_12 0.0252063000
_diffrn_orient_matrix_UB_13 -0.0229345000
_diffrn_orient_matrix_UB_21 0.0319703000
_diffrn_orient_matrix_UB_22 0.0108689000
_diffrn_orient_matrix_UB_23 0.0456335000
_diffrn_orient_matrix_UB_31 0.0256099000
_diffrn_orient_matrix_UB_32 -0.0022949000
_diffrn_orient_matrix_UB_33 -0.0355531000
_diffrn_radiation_monochromator graphite
_diffrn_radiation_type MoK\a
_diffrn_radiation_wavelength 0.71073
_diffrn_reflns_av_R_equivalents 0.0089
_diffrn_reflns_av_unetI/netI 0.0199
_diffrn_reflns_Laue_measured_fraction_full 0.992
_diffrn_reflns_Laue_measured_fraction_max 0.799
_diffrn_reflns_limit_h_max 8
_diffrn_reflns_limit_h_min -6
_diffrn_reflns_limit_k_max 8
_diffrn_reflns_limit_k_min -12
_diffrn_reflns_limit_l_max 15
_diffrn_reflns_limit_l_min -14
_diffrn_reflns_number 3767
_diffrn_reflns_point_group_measured_fraction_full 0.992
_diffrn_reflns_point_group_measured_fraction_max 0.799
_diffrn_reflns_theta_full 25.242
_diffrn_reflns_theta_max 30.550
_diffrn_reflns_theta_min 1.957
_diffrn_source 'Enhance (Mo) X-ray Source'
_exptl_absorpt_coefficient_mu 1.941
_exptl_absorpt_correction_T_max 1.00000
_exptl_absorpt_correction_T_min 0.96747
_exptl_absorpt_correction_type multi-scan
_exptl_absorpt_process_details
;
CrysAlisPro, Oxford Diffraction Ltd.,
Version 1.171.33.66 (release 28-04-2010 CrysAlis171 .NET)
(compiled Apr 28 2010,14:27:37)
Empirical absorption correction using spherical harmonics,
 implemented in SCALE3 ABSPACK scaling algorithm.
;
_exptl_crystal_colour blue
_exptl_crystal_colour_primary blue
_exptl_crystal_density_diffrn 1.673
_exptl_crystal_density_meas .
_exptl_crystal_description block
_exptl_crystal_F_000 286
_exptl_crystal_size_max 0.28
_exptl_crystal_size_mid 0.22
_exptl_crystal_size_min 0.2
_refine_diff_density_max 0.313
_refine_diff_density_min -0.358
_refine_diff_density_rms 0.056
_refine_ls_extinction_coef .
_refine_ls_extinction_method none
_refine_ls_goodness_of_fit_ref 1.041
_refine_ls_hydrogen_treatment constr
_refine_ls_matrix_type full
_refine_ls_number_parameters 159
_refine_ls_number_reflns 2760
_refine_ls_number_restraints 1
_refine_ls_restrained_S_all 1.044
_refine_ls_R_factor_all 0.0330
_refine_ls_R_factor_gt 0.0245
_refine_ls_shift/su_max 0.000
_refine_ls_shift/su_mean 0.000
_refine_ls_structure_factor_coef Fsqd
_refine_ls_weighting_details 'w=1/[\s^2^(Fo^2^)+(0.0393P)^2^+0.1234P] where P=(Fo^2^+2Fc^2^)/3'
_refine_ls_weighting_scheme calc
_refine_ls_wR_factor_gt 0.0659
_refine_ls_wR_factor_ref 0.0701
_reflns_Friedel_coverage 0.000
_reflns_Friedel_fraction_full .
_reflns_Friedel_fraction_max .
_reflns_number_gt 2241
_reflns_number_total 2760
_reflns_threshold_expression 'I > 2\s(I)'
_cod_data_source_file suppl_ncrs-2019-0115_suppl.cif
_cod_data_source_block 1
_cod_database_code 8105852
_chemical_oxdiff_formula 'Cu C H O N S'
_chemical_oxdiff_usercomment Jl10091503
_shelx_space_group_comment
;
The symmetry employed for this shelxl refinement is uniquely defined
by the following loop, which should always be used as a source of
symmetry information in preference to the above space-group names.
They are only intended as comments.
;
_shelx_estimated_absorpt_t_max 0.698
_shelx_estimated_absorpt_t_min 0.613
_reflns_odcompleteness_completeness 99.76
_reflns_odcompleteness_iscentric 1
_reflns_odcompleteness_theta 26.32
_olex2_refinement_description
;
1. Fixed Uiso
 At 1.2 times of:
  All C(H) groups
 At 1.5 times of:
  All C(H,H,H) groups, All O(H) groups
2. Rigid bond restraints
 N1, N2
 with sigma for 1-2 distances of 0.001 and sigma for 1-3 distances of 0.001
3.a Aromatic/amide H refined with riding coordinates:
 C3(H3A), C4(H4), C6(H6), C7(H7)
3.b Idealised Me refined as rotating group:
 C9(H9A,H9B,H9C)
3.c Idealised tetrahedral OH refined as rotating group:
 O3(H3)
;
_olex2_submission_special_instructions 'No special instructions were received'
_publcif_funding_html
;
;

loop_
_space_group_symop_operation_xyz
'x, y, z'
'-x, -y, -z'

loop_
_atom_site_label
_atom_site_type_symbol
_atom_site_fract_x
_atom_site_fract_y
_atom_site_fract_z
_atom_site_U_iso_or_equiv
_atom_site_adp_type
_atom_site_occupancy
_atom_site_site_symmetry_order
_atom_site_calc_flag
_atom_site_refinement_flags_posn
_atom_site_refinement_flags_adp
_atom_site_refinement_flags_occupancy
_atom_site_disorder_assembly
_atom_site_disorder_group
Cu1 Cu 0.000000 1.000000 1.000000 0.02763(9) Uani 1 2 d S T P . .
Cu2 Cu 0.500000 1.000000 1.000000 0.02698(9) Uani 1 2 d S T P . .
O1 O 0.3303(2) 0.79590(16) 0.87270(13) 0.0363(3) Uani 1 1 d . . . . .
O2 O -0.0234(2) 0.79116(16) 0.87816(13) 0.0372(3) Uani 1 1 d . . . . .
O3 O 0.2810(2) 1.13561(17) 0.88830(13) 0.0392(3) Uani 1 1 d . . . . .
H3 H 0.264365 1.095471 0.810449 0.059 Uiso 1 1 calc GR . . . .
N1 N 0.7402(2) 1.01663(19) 0.89270(14) 0.0311(3) Uani 1 1 d . U . . .
N2 N 0.7012(3) 0.9447(2) 0.77861(15) 0.0389(4) Uani 1 1 d . U . . .
N3 N 0.6655(4) 0.8782(3) 0.67195(18) 0.0646(6) Uani 1 1 d . . . . .
N4 N -0.2238(4) -0.0024(2) 0.38051(18) 0.0538(5) Uani 1 1 d . . . . .
C1 C 0.1258(3) 0.7324(2) 0.83971(16) 0.0284(3) Uani 1 1 d . . . . .
C2 C 0.0505(3) 0.5686(2) 0.74126(16) 0.0294(4) Uani 1 1 d . . . . .
C3 C -0.1679(3) 0.4726(3) 0.7219(2) 0.0438(5) Uani 1 1 d . . . . .
H3A H -0.267317 0.509875 0.770006 0.053 Uiso 1 1 calc R . . . .
C4 C -0.2387(4) 0.3223(3) 0.6319(2) 0.0483(6) Uani 1 1 d . . . . .
H4 H -0.384243 0.257263 0.620428 0.058 Uiso 1 1 calc R . . . .
C5 C -0.0905(3) 0.2695(2) 0.55884(18) 0.0365(4) Uani 1 1 d . . . . .
C6 C 0.1276(3) 0.3653(2) 0.57588(19) 0.0391(4) Uani 1 1 d . . . . .
H6 H 0.225658 0.329723 0.525654 0.047 Uiso 1 1 calc R . . . .
C7 C 0.1974(3) 0.5139(2) 0.66801(18) 0.0357(4) Uani 1 1 d . . . . .
H7 H 0.343952 0.577650 0.681034 0.043 Uiso 1 1 calc R . . . .
C8 C -0.1653(4) 0.1162(2) 0.46021(19) 0.0418(5) Uani 1 1 d . . . . .
C9 C 0.3451(6) 1.3064(3) 0.9155(3) 0.0721(9) Uani 1 1 d . . . . .
H9A H 0.474228 1.342503 0.877934 0.108 Uiso 1 1 calc GR . . . .
H9B H 0.377800 1.353577 1.006881 0.108 Uiso 1 1 calc GR . . . .
H9C H 0.227142 1.340111 0.880311 0.108 Uiso 1 1 calc GR . . . .

loop_
_atom_site_aniso_label
_atom_site_aniso_U_11
_atom_site_aniso_U_22
_atom_site_aniso_U_33
_atom_site_aniso_U_23
_atom_site_aniso_U_13
_atom_site_aniso_U_12
Cu1 0.01957(14) 0.02535(16) 0.02972(16) -0.00704(12) 0.00189(11) 0.00667(11)
Cu2 0.01843(14) 0.02688(16) 0.02724(16) -0.00622(12) 0.00401(11) 0.00493(11)
O1 0.0245(6) 0.0322(7) 0.0379(7) -0.0117(6) 0.0052(5) 0.0038(5)
O2 0.0270(6) 0.0302(7) 0.0422(7) -0.0119(6) 0.0006(6) 0.0092(5)
O3 0.0466(8) 0.0329(7) 0.0317(7) 0.0017(6) 0.0062(6) 0.0076(6)
N1 0.0230(7) 0.0351(8) 0.0299(6) -0.0018(6) 0.0044(6) 0.0091(6)
N2 0.0289(8) 0.0529(11) 0.0316(7) 0.0027(7) 0.0064(6) 0.0140(7)
N3 0.0543(12) 0.1001(18) 0.0316(9) -0.0020(11) 0.0059(9) 0.0282(12)
N4 0.0642(13) 0.0412(11) 0.0410(10) -0.0113(9) -0.0042(9) 0.0146(9)
C1 0.0285(8) 0.0243(8) 0.0270(8) -0.0006(7) 0.0043(7) 0.0059(6)
C2 0.0304(9) 0.0236(8) 0.0283(8) -0.0024(7) 0.0033(7) 0.0072(7)
C3 0.0334(10) 0.0355(11) 0.0473(12) -0.0102(9) 0.0122(9) 0.0023(8)
C4 0.0372(11) 0.0349(11) 0.0521(12) -0.0116(10) 0.0081(9) -0.0027(8)
C5 0.0436(11) 0.0267(9) 0.0313(9) -0.0036(7) 0.0004(8) 0.0094(8)
C6 0.0394(10) 0.0362(10) 0.0365(10) -0.0043(8) 0.0070(8) 0.0152(8)
C7 0.0292(9) 0.0318(10) 0.0386(10) -0.0033(8) 0.0049(8) 0.0084(7)
C8 0.0478(12) 0.0350(11) 0.0357(10) -0.0015(9) -0.0009(9) 0.0131(9)
C9 0.112(3) 0.0360(13) 0.0641(17) 0.0132(12) 0.0252(17) 0.0121(14)

loop_
_atom_type_symbol
_atom_type_description
_atom_type_scat_dispersion_real
_atom_type_scat_dispersion_imag
_atom_type_scat_source
C C 0.0033 0.0016 'International Tables Vol C Tables 4.2.6.8 and 6.1.1.4'
H H 0.0000 0.0000 'International Tables Vol C Tables 4.2.6.8 and 6.1.1.4'
Cu Cu 0.3201 1.2651 'International Tables Vol C Tables 4.2.6.8 and 6.1.1.4'
N N 0.0061 0.0033 'International Tables Vol C Tables 4.2.6.8 and 6.1.1.4'
O O 0.0106 0.0060 'International Tables Vol C Tables 4.2.6.8 and 6.1.1.4'

loop_
_geom_angle_atom_site_label_1
_geom_angle_atom_site_label_2
_geom_angle_atom_site_label_3
_geom_angle
_geom_angle_site_symmetry_1
_geom_angle_site_symmetry_3
O2 Cu1 O2 180.00(8) . 2_577
O2 Cu1 O3 91.00(5) 2_577 .
O2 Cu1 O3 89.00(5) . .
O2 Cu1 N1 89.40(6) . 1_455
O2 Cu1 N1 90.60(6) . 2_677
O2 Cu1 N1 89.40(6) 2_577 2_677
O2 Cu1 N1 90.60(6) 2_577 1_455
N1 Cu1 O3 96.08(6) 1_455 .
N1 Cu1 O3 83.92(6) 2_677 .
N1 Cu1 N1 180.0 2_677 1_455
O1 Cu2 O1 180.00(7) . 2_677
O1 Cu2 O3 93.46(5) 2_677 .
O1 Cu2 O3 86.54(5) . .
O1 Cu2 N1 91.34(6) . 2_677
O1 Cu2 N1 88.66(6) 2_677 2_677
O1 Cu2 N1 88.66(6) . .
O1 Cu2 N1 91.34(6) 2_677 .
N1 Cu2 O3 83.35(6) 2_677 .
N1 Cu2 O3 96.65(6) . .
N1 Cu2 N1 180.00(10) 2_677 .
C1 O1 Cu2 130.58(11) . .
C1 O2 Cu1 129.74(12) . .
Cu1 O3 Cu2 80.24(4) . .
C9 O3 Cu1 119.22(15) . .
C9 O3 Cu2 120.07(16) . .
Cu2 N1 Cu1 105.55(7) . 1_655
N2 N1 Cu1 118.40(13) . 1_655
N2 N1 Cu2 120.71(12) . .
N3 N2 N1 179.6(3) . .
O1 C1 C2 116.56(15) . .
O2 C1 O1 127.20(16) . .
O2 C1 C2 116.23(15) . .
C3 C2 C1 120.09(16) . .
C7 C2 C1 120.32(16) . .
C7 C2 C3 119.59(17) . .
C4 C3 C2 120.55(19) . .
C3 C4 C5 119.26(19) . .
C4 C5 C6 120.79(17) . .
C4 C5 C8 119.71(19) . .
C6 C5 C8 119.46(18) . .
C7 C6 C5 119.39(18) . .
C6 C7 C2 120.41(18) . .
N4 C8 C5 178.4(2) . .

loop_
_geom_bond_atom_site_label_1
_geom_bond_atom_site_label_2
_geom_bond_distance
_geom_bond_site_symmetry_2
Cu1 O2 1.9554(12) .
Cu1 O2 1.9554(12) 2_577
Cu1 O3 2.4538(14) .
Cu1 N1 1.9977(15) 1_455
Cu1 N1 1.9977(15) 2_677
Cu2 O1 1.9592(12) 2_677
Cu2 O1 1.9591(12) .
Cu2 O3 2.4786(15) .
Cu2 N1 1.9939(15) 2_677
Cu2 N1 1.9939(15) .
O1 C1 1.253(2) .
O2 C1 1.252(2) .
O3 C9 1.403(3) .
N1 N2 1.219(2) .
N2 N3 1.138(2) .
N4 C8 1.135(3) .
C1 C2 1.505(2) .
C2 C3 1.389(3) .
C2 C7 1.386(2) .
C3 C4 1.379(3) .
C4 C5 1.385(3) .
C5 C6 1.389(3) .
C5 C8 1.442(3) .
C6 C7 1.379(3) .
